data_7036853
loop_
_publ_author_name
'Kroll, Nicole'
'Theilacker, Kolja'
'Schoknecht, Marc'
'Baabe, Dirk'
'Wiedemann, Dennis'
'Kaupp, Martin'
'Grohmann, Andreas'
'H\"orner, Gerald'

_publ_section_title
;
 Controlled ligand distortion and its consequences for structure,
 symmetry, conformation and spin-state preferences of iron(ii) complexes.
;
_journal_issue 44
_journal_name_full 'Dalton transactions (Cambridge, England : 2003)'
_journal_page_first 19232
_journal_page_last 19247
_journal_paper_doi 10.1039/c5dt02502h
_journal_volume 44
_journal_year 2015
_chemical_formula_iupac '[Fe(C H3 C N)(C23 H27 N5)](B{C6 H5}4)2'
_chemical_formula_moiety 'C25 H30 Fe N6 2+, 2(C24 H20 B 1-)'
_chemical_formula_sum 'C73 H70 B2 Fe N6'
_chemical_formula_weight 1108.82
_chemical_name_systematic
;acetonitrile[6-methyl-6-(pyridin-2-yl)-1,4-bis(pyridin-2-ylmethyl)-
        1,4-diazepane]iron(II) tetraphenylborate
;
_space_group_crystal_system monoclinic
_space_group_IT_number 14
_space_group_name_H-M_alt 'P 1 21/n 1'
_symmetry_space_group_name_Hall '-P 2yn'
_symmetry_space_group_name_H-M 'P 1 21/n 1'
_atom_sites_solution_hydrogens geom
_atom_sites_solution_primary direct
_atom_sites_solution_secondary difmap
_audit_creation_date 2014-06-17
_audit_creation_method 'WinGX routine CIF_UPDATE'
_audit_update_record
;
2014-06-17 deposited with the CCDC.
2015-10-08 downloaded from the CCDC.
;
_cell_angle_alpha 90
_cell_angle_beta 90.4960(10)
_cell_angle_gamma 90
_cell_formula_units_Z 4
_cell_length_a 12.0919(2)
_cell_length_b 33.6364(5)
_cell_length_c 14.6502(2)
_cell_measurement_reflns_used 11196
_cell_measurement_temperature 150.00(10)
_cell_measurement_theta_max 73.287
_cell_measurement_theta_min 3.276
_cell_volume 5958.42(16)
_computing_cell_refinement
;
        CrysAlisPro, Agilent Technologies,
        Version 1.171.37.31 (release 14-01-2014 CrysAlis171 .NET)
        (compiled Jan 14 2014,18:38:05)
;
_computing_data_collection
;
        CrysAlisPro, Agilent Technologies,
        Version 1.171.37.31 (release 14-01-2014 CrysAlis171 .NET)
        (compiled Jan 14 2014,18:38:05)
;
_computing_data_reduction
;
        CrysAlisPro, Agilent Technologies,
        Version 1.171.37.31 (release 14-01-2014 CrysAlis171 .NET)
        (compiled Jan 14 2014,18:38:05)
;
_computing_molecular_graphics 'Ortep-3 for Windows (Farrugia, 1997)'
_computing_publication_material 'WinGX (Farrugia, 1999)'
_computing_structure_refinement 'SHELXL-97 (Sheldrick, 2008)'
_computing_structure_solution 'SHELXS-97 (Sheldrick, 2008)'
_diffrn_ambient_environment N~2~
_diffrn_ambient_temperature 150.00(10)
_diffrn_detector 'CCD plate'
_diffrn_detector_area_resol_mean 10.5435
_diffrn_detector_type 'Agilent Atlas'
_diffrn_measured_fraction_theta_full 1.00
_diffrn_measured_fraction_theta_max 1.00
_diffrn_measurement_device '\k-geometry diffractometer'
_diffrn_measurement_device_type 'Agilent SuperNova (Single Source)'
_diffrn_measurement_method '\w scans'
_diffrn_measurement_specimen_support 'glass capillary'
_diffrn_radiation_monochromator mirror
_diffrn_radiation_probe x-ray
_diffrn_radiation_type 'Cu K\a'
_diffrn_radiation_wavelength 1.54184
_diffrn_reflns_av_R_equivalents 0.0597
_diffrn_reflns_av_unetI/netI 0.0435
_diffrn_reflns_limit_h_max 14
_diffrn_reflns_limit_h_min -14
_diffrn_reflns_limit_k_max 40
_diffrn_reflns_limit_k_min -40
_diffrn_reflns_limit_l_max 17
_diffrn_reflns_limit_l_min -17
_diffrn_reflns_number 46761
_diffrn_reflns_theta_full 67.5
_diffrn_reflns_theta_max 67.5
_diffrn_reflns_theta_min 2.63
_diffrn_source 'micro-focus sealed tube'
_diffrn_source_type 'Agilent Nova'
_diffrn_standards_number 0
_exptl_absorpt_coefficient_mu 2.399
_exptl_absorpt_correction_T_max 0.8131
_exptl_absorpt_correction_T_min 0.6084
_exptl_absorpt_correction_type multi-scan
_exptl_absorpt_process_details
;
        CrysAlisPro, Agilent Technologies,
        Version 1.171.37.31 (release 14-01-2014 CrysAlis171 .NET)
        (compiled Jan 14 2014,18:38:05)
        Empirical absorption correction using spherical harmonics,
 implemented in SCALE3 ABSPACK scaling algorithm.
;
_exptl_crystal_colour yellow
_exptl_crystal_density_diffrn 1.236
_exptl_crystal_density_method 'not measured'
_exptl_crystal_description rod
_exptl_crystal_F_000 2344
_exptl_crystal_recrystallization_method 'precipitation: acetonitrile, diethyl ether, layering, r.t., 7 d'
_exptl_crystal_size_max 0.23
_exptl_crystal_size_mid 0.09
_exptl_crystal_size_min 0.09
_refine_diff_density_max 0.25
_refine_diff_density_min -0.303
_refine_diff_density_rms 0.041
_refine_ls_extinction_method none
_refine_ls_goodness_of_fit_ref 1.035
_refine_ls_hydrogen_treatment constr
_refine_ls_matrix_type full
_refine_ls_number_parameters 739
_refine_ls_number_reflns 10755
_refine_ls_number_restraints 0
_refine_ls_restrained_S_all 1.035
_refine_ls_R_factor_all 0.0523
_refine_ls_R_factor_gt 0.0384
_refine_ls_shift/su_max 0.002
_refine_ls_shift/su_mean 0
_refine_ls_structure_factor_coef Fsqd
_refine_ls_weighting_details 'calc w=1/[\s^2^(Fo^2^)+(0.0374P)^2^+1.4804P] where P=(Fo^2^+2Fc^2^)/3'
_refine_ls_weighting_scheme calc
_refine_ls_wR_factor_gt 0.0845
_refine_ls_wR_factor_ref 0.0927
_reflns_number_gt 8845
_reflns_number_total 10755
_reflns_threshold_expression I>2\s(I)
_cod_data_source_file c5dt02502h2.cif
_cod_data_source_block mer-1-mecn_cu-478
_cod_depositor_comments 'Adding full bibliography for 7036852--7036857.cif.'
_cod_database_code 7036853

loop_
_space_group_symop_operation_xyz
'x, y, z'
'-x+1/2, y+1/2, -z+1/2'
'-x, -y, -z'
'x-1/2, -y-1/2, z-1/2'

loop_
_atom_site_label
_atom_site_type_symbol
_atom_site_fract_x
_atom_site_fract_y
_atom_site_fract_z
_atom_site_U_iso_or_equiv
_atom_site_adp_type
_atom_site_occupancy
_atom_site_symmetry_multiplicity
_atom_site_calc_flag
_atom_site_refinement_flags
Fe1 Fe 0.76949(2) 0.127650(8) 0.707950(19) 0.01864(8) Uani 1 1 d .
N1 N 0.94598(12) 0.13530(4) 0.69432(10) 0.0220(3) Uani 1 1 d .
C2 C 1.00076(15) 0.09528(6) 0.68964(13) 0.0255(4) Uani 1 1 d .
H2A H 1.0379 0.0894 0.7486 0.031 Uiso 1 1 calc R
H2B H 1.0576 0.0955 0.6414 0.031 Uiso 1 1 calc R
C3 C 0.91538(15) 0.06305(5) 0.66873(13) 0.0241(4) Uani 1 1 d .
H3A H 0.9511 0.0402 0.6383 0.029 Uiso 1 1 calc R
H3B H 0.8813 0.0536 0.7259 0.029 Uiso 1 1 calc R
N4 N 0.83053(12) 0.08058(4) 0.60832(10) 0.0208(3) Uani 1 1 d .
C5 C 0.88284(16) 0.09564(6) 0.52394(13) 0.0243(4) Uani 1 1 d .
H5A H 0.8348 0.0888 0.4712 0.029 Uiso 1 1 calc R
H5B H 0.9543 0.0818 0.5157 0.029 Uiso 1 1 calc R
C6 C 0.90388(16) 0.14140(6) 0.52364(13) 0.0244(4) Uani 1 1 d .
C7 C 0.96518(16) 0.15798(6) 0.60950(13) 0.0270(4) Uani 1 1 d .
H7A H 1.0456 0.1583 0.5973 0.032 Uiso 1 1 calc R
H7B H 0.9415 0.1858 0.6193 0.032 Uiso 1 1 calc R
C8 C 0.97836(17) 0.14981(7) 0.44135(14) 0.0341(5) Uani 1 1 d .
H8A H 0.9941 0.1784 0.4381 0.051 Uiso 1 1 calc R
H8B H 0.9406 0.1414 0.3852 0.051 Uiso 1 1 calc R
H8C H 1.0479 0.1351 0.4483 0.051 Uiso 1 1 calc R
N10 N 0.72045(13) 0.15576(5) 0.58259(10) 0.0236(3) Uani 1 1 d .
C11 C 0.61351(16) 0.16596(6) 0.57130(13) 0.0262(4) Uani 1 1 d .
H11A H 0.5649 0.1627 0.6213 0.031 Uiso 1 1 calc R
C12 C 0.57132(17) 0.18085(6) 0.49064(14) 0.0284(4) Uani 1 1 d .
H12A H 0.4948 0.1866 0.484 0.034 Uiso 1 1 calc R
C13 C 0.64360(18) 0.18714(6) 0.42004(14) 0.0323(5) Uani 1 1 d .
H13A H 0.6178 0.1985 0.3644 0.039 Uiso 1 1 calc R
C14 C 0.75361(17) 0.17697(6) 0.43030(14) 0.0303(5) Uani 1 1 d .
H14A H 0.804 0.1815 0.382 0.036 Uiso 1 1 calc R
C15 C 0.79015(16) 0.16006(5) 0.51165(13) 0.0235(4) Uani 1 1 d .
N20 N 0.84912(13) 0.11384(5) 0.84663(11) 0.0245(3) Uani 1 1 d .
C21 C 0.81683(17) 0.08907(6) 0.91292(13) 0.0281(4) Uani 1 1 d .
H21A H 0.7483 0.0756 0.9056 0.034 Uiso 1 1 calc R
C22 C 0.87791(18) 0.08206(6) 0.99129(13) 0.0310(5) Uani 1 1 d .
H22A H 0.853 0.0636 1.0357 0.037 Uiso 1 1 calc R
C23 C 0.97583(18) 0.10241(6) 1.00364(14) 0.0336(5) Uani 1 1 d .
H23A H 1.0194 0.0985 1.0572 0.04 Uiso 1 1 calc R
C24 C 1.00984(17) 0.12878(6) 0.93655(14) 0.0318(5) Uani 1 1 d .
H24A H 1.0761 0.1437 0.9442 0.038 Uiso 1 1 calc R
C25 C 0.94593(16) 0.13305(6) 0.85867(13) 0.0255(4) Uani 1 1 d .
C26 C 0.98306(17) 0.15704(6) 0.77717(13) 0.0290(4) Uani 1 1 d .
H26A H 0.9497 0.1839 0.7786 0.035 Uiso 1 1 calc R
H26B H 1.0646 0.1598 0.7777 0.035 Uiso 1 1 calc R
N30 N 0.64901(12) 0.08284(4) 0.72018(10) 0.0210(3) Uani 1 1 d .
C31 C 0.57723(15) 0.08198(6) 0.79004(12) 0.0239(4) Uani 1 1 d .
H31A H 0.5638 0.1059 0.8227 0.029 Uiso 1 1 calc R
C32 C 0.52258(16) 0.04798(6) 0.81603(13) 0.0277(4) Uani 1 1 d .
H32A H 0.4724 0.0484 0.8655 0.033 Uiso 1 1 calc R
C33 C 0.54245(16) 0.01315(6) 0.76832(14) 0.0303(5) Uani 1 1 d .
H33A H 0.5072 -0.0109 0.7856 0.036 Uiso 1 1 calc R
C34 C 0.61417(16) 0.01385(6) 0.69530(14) 0.0280(4) Uani 1 1 d .
H34A H 0.6282 -0.0097 0.6615 0.034 Uiso 1 1 calc R
C35 C 0.66542(15) 0.04923(5) 0.67192(12) 0.0224(4) Uani 1 1 d .
C36 C 0.73892(16) 0.05281(6) 0.59004(13) 0.0259(4) Uani 1 1 d .
H36A H 0.7692 0.0263 0.5745 0.031 Uiso 1 1 calc R
H36B H 0.695 0.0624 0.5371 0.031 Uiso 1 1 calc R
N40 N 0.68531(14) 0.17502(5) 0.77644(11) 0.0278(4) Uani 1 1 d .
C41 C 0.63533(16) 0.20136(6) 0.80324(13) 0.0252(4) Uani 1 1 d .
C42 C 0.57094(18) 0.23464(6) 0.83630(14) 0.0322(5) Uani 1 1 d .
H42A H 0.6114 0.2594 0.8256 0.048 Uiso 1 1 calc R
H42B H 0.558 0.2314 0.9018 0.048 Uiso 1 1 calc R
H42C H 0.4998 0.2356 0.8038 0.048 Uiso 1 1 calc R
B50 B 0.79708(19) 0.24238(6) 1.08770(14) 0.0239(5) Uani 1 1 d .
C51 C 0.68224(17) 0.21677(6) 1.07581(12) 0.0264(4) Uani 1 1 d .
C52 C 0.6801(2) 0.17933(6) 1.03332(14) 0.0335(5) Uani 1 1 d .
H52A H 0.7478 0.168 1.0135 0.04 Uiso 1 1 calc R
C53 C 0.5829(2) 0.15824(7) 1.01916(15) 0.0460(6) Uani 1 1 d .
H53A H 0.5852 0.1328 0.9912 0.055 Uiso 1 1 calc R
C54 C 0.4827(2) 0.17398(9) 1.04545(16) 0.0529(7) Uani 1 1 d .
H54A H 0.4161 0.1595 1.0361 0.063 Uiso 1 1 calc R
C55 C 0.4807(2) 0.21117(8) 1.08556(16) 0.0480(6) Uani 1 1 d .
H55A H 0.4123 0.2226 1.103 0.058 Uiso 1 1 calc R
C56 C 0.57916(18) 0.23182(7) 1.10040(14) 0.0355(5) Uani 1 1 d .
H56A H 0.576 0.2572 1.1285 0.043 Uiso 1 1 calc R
C57 C 0.81362(15) 0.26440(5) 0.98864(12) 0.0213(4) Uani 1 1 d .
C58 C 0.87521(16) 0.24765(6) 0.91744(13) 0.0256(4) Uani 1 1 d .
H58A H 0.9104 0.2228 0.9276 0.031 Uiso 1 1 calc R
C59 C 0.88700(17) 0.26575(6) 0.83288(13) 0.0279(4) Uani 1 1 d .
H59A H 0.9303 0.2534 0.7872 0.034 Uiso 1 1 calc R
C60 C 0.83596(17) 0.30177(6) 0.81487(13) 0.0283(4) Uani 1 1 d .
H60A H 0.8448 0.3145 0.7576 0.034 Uiso 1 1 calc R
C61 C 0.77162(17) 0.31883(6) 0.88224(13) 0.0284(4) Uani 1 1 d .
H61A H 0.7347 0.3433 0.8707 0.034 Uiso 1 1 calc R
C62 C 0.76091(15) 0.30037(5) 0.96658(13) 0.0238(4) Uani 1 1 d .
H62A H 0.7159 0.3126 1.0113 0.029 Uiso 1 1 calc R
C63 C 0.79002(16) 0.27367(6) 1.17382(13) 0.0246(4) Uani 1 1 d .
C64 C 0.74882(19) 0.26064(6) 1.25795(14) 0.0335(5) Uani 1 1 d .
H64A H 0.7184 0.2346 1.2614 0.04 Uiso 1 1 calc R
C65 C 0.7502(2) 0.28381(7) 1.33616(15) 0.0391(5) Uani 1 1 d .
H65A H 0.7212 0.2736 1.3915 0.047 Uiso 1 1 calc R
C66 C 0.79384(19) 0.32174(6) 1.33377(15) 0.0367(5) Uani 1 1 d .
H66A H 0.7952 0.3378 1.3871 0.044 Uiso 1 1 calc R
C67 C 0.83536(18) 0.33590(6) 1.25266(15) 0.0349(5) Uani 1 1 d .
H67A H 0.8655 0.362 1.2499 0.042 Uiso 1 1 calc R
C68 C 0.83336(17) 0.31211(6) 1.17472(14) 0.0284(4) Uani 1 1 d .
H68A H 0.8628 0.3225 1.1198 0.034 Uiso 1 1 calc R
C69 C 0.90320(17) 0.21376(6) 1.11454(12) 0.0259(4) Uani 1 1 d .
C70 C 0.89165(19) 0.17891(6) 1.16557(13) 0.0318(5) Uani 1 1 d .
H70A H 0.8194 0.1705 1.1816 0.038 Uiso 1 1 calc R
C71 C 0.9813(2) 0.15612(6) 1.19377(14) 0.0393(5) Uani 1 1 d .
H71A H 0.9693 0.1325 1.2277 0.047 Uiso 1 1 calc R
C72 C 1.0878(2) 0.16755(7) 1.17285(16) 0.0429(6) Uani 1 1 d .
H72A H 1.1493 0.1519 1.1918 0.051 Uiso 1 1 calc R
C73 C 1.1034(2) 0.20217(7) 1.12379(17) 0.0428(6) Uani 1 1 d .
H73A H 1.176 0.2107 1.1092 0.051 Uiso 1 1 calc R
C74 C 1.01220(18) 0.22457(6) 1.09580(15) 0.0332(5) Uani 1 1 d .
H74A H 1.0248 0.2483 1.0624 0.04 Uiso 1 1 calc R
B80 B 0.78911(17) 0.00662(6) 0.25172(14) 0.0218(4) Uani 1 1 d .
C81 C 0.73990(15) -0.01342(6) 0.15678(12) 0.0227(4) Uani 1 1 d .
C82 C 0.76175(16) -0.05305(6) 0.13239(13) 0.0278(4) Uani 1 1 d .
H82A H 0.8027 -0.0692 0.1739 0.033 Uiso 1 1 calc R
C83 C 0.72625(17) -0.06986(7) 0.05026(14) 0.0322(5) Uani 1 1 d .
H83A H 0.7432 -0.0968 0.037 0.039 Uiso 1 1 calc R
C84 C 0.66655(17) -0.04747(7) -0.01181(13) 0.0329(5) Uani 1 1 d .
H84A H 0.6407 -0.0589 -0.0674 0.04 Uiso 1 1 calc R
C85 C 0.64517(17) -0.00813(7) 0.00866(14) 0.0319(5) Uani 1 1 d .
H85A H 0.6058 0.0079 -0.034 0.038 Uiso 1 1 calc R
C86 C 0.68072(15) 0.00825(6) 0.09115(13) 0.0256(4) Uani 1 1 d .
H86A H 0.664 0.0353 0.1034 0.031 Uiso 1 1 calc R
C87 C 0.71101(15) 0.04477(6) 0.28146(12) 0.0232(4) Uani 1 1 d .
C88 C 0.71223(17) 0.08125(6) 0.23445(14) 0.0304(5) Uani 1 1 d .
H88A H 0.7683 0.0856 0.1906 0.036 Uiso 1 1 calc R
C89 C 0.63546(19) 0.11102(6) 0.24927(16) 0.0367(5) Uani 1 1 d .
H89A H 0.6379 0.1347 0.214 0.044 Uiso 1 1 calc R
C90 C 0.55491(18) 0.10651(6) 0.31530(16) 0.0363(5) Uani 1 1 d .
H90A H 0.501 0.1266 0.3247 0.044 Uiso 1 1 calc R
C91 C 0.55472(17) 0.07203(6) 0.36739(14) 0.0317(5) Uani 1 1 d .
H91A H 0.5025 0.0689 0.4149 0.038 Uiso 1 1 calc R
C92 C 0.63076(16) 0.04197(6) 0.35019(13) 0.0256(4) Uani 1 1 d .
H92A H 0.6284 0.0186 0.3864 0.031 Uiso 1 1 calc R
C93 C 0.78623(15) -0.02480(5) 0.33831(12) 0.0209(4) Uani 1 1 d .
C94 C 0.85028(15) -0.01836(5) 0.41753(12) 0.0216(4) Uani 1 1 d .
H94A H 0.9028 0.0026 0.4175 0.026 Uiso 1 1 calc R
C95 C 0.84027(16) -0.04132(6) 0.49580(13) 0.0258(4) Uani 1 1 d .
H95A H 0.8861 -0.036 0.5474 0.031 Uiso 1 1 calc R
C96 C 0.76367(17) -0.07195(6) 0.49903(14) 0.0301(5) Uani 1 1 d .
H96A H 0.7558 -0.0875 0.5527 0.036 Uiso 1 1 calc R
C97 C 0.69877(18) -0.07952(6) 0.42256(14) 0.0326(5) Uani 1 1 d .
H97A H 0.6464 -0.1006 0.4233 0.039 Uiso 1 1 calc R
C98 C 0.71050(16) -0.05625(6) 0.34461(13) 0.0271(4) Uani 1 1 d .
H98A H 0.6649 -0.062 0.2931 0.032 Uiso 1 1 calc R
C99 C 0.91692(15) 0.02088(5) 0.23162(12) 0.0218(4) Uani 1 1 d .
C100 C 0.96912(16) 0.05044(6) 0.28458(13) 0.0247(4) Uani 1 1 d .
H10A H 0.9279 0.0631 0.3312 0.03 Uiso 1 1 calc R
C101 C 1.07837(17) 0.06187(6) 0.27166(14) 0.0282(4) Uani 1 1 d .
H10B H 1.1104 0.0816 0.3099 0.034 Uiso 1 1 calc R
C102 C 1.14061(17) 0.04471(6) 0.20369(14) 0.0317(5) Uani 1 1 d .
H10C H 1.2154 0.0524 0.1949 0.038 Uiso 1 1 calc R
C103 C 1.09191(17) 0.01596(6) 0.14834(14) 0.0321(5) Uani 1 1 d .
H10D H 1.1331 0.0041 0.1006 0.039 Uiso 1 1 calc R
C104 C 0.98302(16) 0.00448(6) 0.16276(13) 0.0264(4) Uani 1 1 d .
H10E H 0.9518 -0.0154 0.1243 0.032 Uiso 1 1 calc R

loop_
_atom_site_aniso_label
_atom_site_aniso_U_11
_atom_site_aniso_U_22
_atom_site_aniso_U_33
_atom_site_aniso_U_23
_atom_site_aniso_U_13
_atom_site_aniso_U_12
Fe1 0.01816(14) 0.01917(14) 0.01862(15) -0.00079(11) 0.00146(11) 0.00095(11)
N1 0.0203(8) 0.0222(8) 0.0235(8) 0.0003(6) -0.0002(6) 0.0001(6)
C2 0.0207(9) 0.0293(10) 0.0266(10) 0.0017(8) 0.0016(8) 0.0062(8)
C3 0.0255(10) 0.0227(9) 0.0243(10) 0.0008(8) 0.0035(8) 0.0065(8)
N4 0.0214(8) 0.0208(8) 0.0203(8) -0.0004(6) 0.0027(6) 0.0005(6)
C5 0.0247(10) 0.0264(10) 0.0219(10) -0.0011(8) 0.0056(8) 0.0036(8)
C6 0.0231(10) 0.0256(10) 0.0245(10) 0.0044(8) 0.0058(8) 0.0011(8)
C7 0.0224(10) 0.0287(10) 0.0299(11) 0.0051(8) 0.0032(8) -0.0043(8)
C8 0.0294(11) 0.0417(12) 0.0314(11) 0.0091(9) 0.0103(9) 0.0001(9)
N10 0.0251(8) 0.0232(8) 0.0224(8) 0.0006(6) 0.0033(7) 0.0045(6)
C11 0.0250(10) 0.0267(10) 0.0269(10) -0.0019(8) 0.0027(8) 0.0058(8)
C12 0.0274(10) 0.0278(10) 0.0300(11) -0.0001(8) -0.0020(9) 0.0055(8)
C13 0.0356(12) 0.0326(11) 0.0286(11) 0.0091(9) -0.0034(9) 0.0037(9)
C14 0.0330(11) 0.0327(11) 0.0254(10) 0.0088(8) 0.0031(9) -0.0017(9)
C15 0.0260(10) 0.0202(9) 0.0242(10) 0.0013(7) 0.0028(8) -0.0007(8)
N20 0.0239(8) 0.0265(8) 0.0229(8) -0.0013(7) -0.0001(7) 0.0036(7)
C21 0.0276(10) 0.0320(11) 0.0247(10) -0.0003(8) 0.0020(8) 0.0028(8)
C22 0.0380(12) 0.0343(11) 0.0207(10) 0.0005(8) 0.0008(9) 0.0076(9)
C23 0.0387(12) 0.0400(12) 0.0219(10) -0.0051(9) -0.0079(9) 0.0093(10)
C24 0.0297(11) 0.0335(11) 0.0320(11) -0.0085(9) -0.0074(9) 0.0010(9)
C25 0.0270(10) 0.0237(10) 0.0256(10) -0.0061(8) -0.0027(8) 0.0023(8)
C26 0.0297(10) 0.0264(10) 0.0307(11) -0.0028(8) -0.0049(9) -0.0050(8)
N30 0.0196(8) 0.0237(8) 0.0198(8) -0.0002(6) 0.0011(6) -0.0009(6)
C31 0.0204(9) 0.0327(10) 0.0185(9) -0.0011(8) -0.0009(7) 0.0026(8)
C32 0.0193(9) 0.0422(12) 0.0217(10) 0.0058(8) -0.0015(8) -0.0039(8)
C33 0.0262(10) 0.0323(11) 0.0323(11) 0.0083(9) -0.0028(9) -0.0093(8)
C34 0.0275(10) 0.0257(10) 0.0308(11) -0.0014(8) -0.0040(9) -0.0042(8)
C35 0.0201(9) 0.0257(10) 0.0213(9) -0.0002(7) -0.0018(8) -0.0013(7)
C36 0.0289(10) 0.0251(10) 0.0236(10) -0.0065(8) 0.0037(8) -0.0021(8)
N40 0.0334(9) 0.0271(9) 0.0228(8) -0.0032(7) 0.0005(7) 0.0048(7)
C41 0.0286(10) 0.0259(10) 0.0211(10) -0.0026(8) -0.0008(8) -0.0014(8)
C42 0.0352(11) 0.0288(11) 0.0325(11) -0.0065(9) 0.0017(9) 0.0061(9)
B50 0.0298(12) 0.0223(11) 0.0197(11) 0.0013(8) -0.0008(9) -0.0023(9)
C51 0.0334(11) 0.0300(10) 0.0157(9) 0.0043(8) 0.0001(8) -0.0044(8)
C52 0.0475(13) 0.0289(11) 0.0242(10) -0.0004(8) -0.0015(9) -0.0101(9)
C53 0.0672(18) 0.0420(13) 0.0288(12) -0.0016(10) -0.0058(12) -0.0245(13)
C54 0.0517(16) 0.0751(19) 0.0318(13) 0.0086(12) -0.0076(11) -0.0371(14)
C55 0.0350(13) 0.0756(18) 0.0336(13) 0.0034(12) 0.0033(10) -0.0129(12)
C56 0.0343(12) 0.0418(12) 0.0305(11) 0.0019(9) 0.0018(9) -0.0068(10)
C57 0.0212(9) 0.0210(9) 0.0218(9) -0.0009(7) -0.0032(8) -0.0052(7)
C58 0.0322(11) 0.0205(9) 0.0242(10) -0.0002(8) -0.0021(8) 0.0003(8)
C59 0.0345(11) 0.0277(10) 0.0216(10) -0.0038(8) 0.0033(8) -0.0022(8)
C60 0.0367(11) 0.0280(10) 0.0202(10) 0.0040(8) -0.0014(8) -0.0044(9)
C61 0.0317(11) 0.0249(10) 0.0285(11) 0.0040(8) -0.0032(9) 0.0037(8)
C62 0.0233(10) 0.0259(10) 0.0222(10) 0.0007(8) -0.0001(8) 0.0010(8)
C63 0.0261(10) 0.0245(10) 0.0230(10) 0.0008(8) -0.0039(8) 0.0033(8)
C64 0.0487(13) 0.0293(11) 0.0227(10) 0.0016(8) 0.0002(9) -0.0008(9)
C65 0.0560(15) 0.0388(12) 0.0224(11) -0.0010(9) 0.0011(10) 0.0079(11)
C66 0.0443(13) 0.0367(12) 0.0289(11) -0.0119(9) -0.0106(10) 0.0122(10)
C67 0.0378(12) 0.0255(11) 0.0413(13) -0.0068(9) -0.0107(10) -0.0003(9)
C68 0.0309(11) 0.0267(10) 0.0277(11) 0.0000(8) -0.0013(9) -0.0019(8)
C69 0.0374(11) 0.0232(10) 0.0171(9) -0.0019(7) -0.0031(8) -0.0001(8)
C70 0.0460(13) 0.0275(11) 0.0218(10) 0.0028(8) 0.0011(9) 0.0024(9)
C71 0.0661(16) 0.0271(11) 0.0246(11) 0.0040(9) -0.0085(11) 0.0076(11)
C72 0.0533(15) 0.0364(12) 0.0385(13) -0.0039(10) -0.0217(12) 0.0155(11)
C73 0.0368(13) 0.0424(13) 0.0489(14) -0.0017(11) -0.0142(11) 0.0016(10)
C74 0.0351(12) 0.0269(10) 0.0374(12) 0.0031(9) -0.0092(10) -0.0013(9)
B80 0.0210(10) 0.0239(11) 0.0204(11) 0.0028(8) -0.0006(8) 0.0025(8)
C81 0.0160(9) 0.0300(10) 0.0222(10) 0.0041(8) 0.0016(7) 0.0003(7)
C82 0.0240(10) 0.0330(11) 0.0263(10) -0.0017(8) -0.0040(8) 0.0061(8)
C83 0.0287(11) 0.0386(12) 0.0293(11) -0.0072(9) 0.0023(9) 0.0011(9)
C84 0.0272(11) 0.0530(14) 0.0185(10) -0.0037(9) 0.0011(8) -0.0057(10)
C85 0.0256(10) 0.0468(13) 0.0231(10) 0.0116(9) -0.0016(8) -0.0019(9)
C86 0.0216(9) 0.0316(11) 0.0235(10) 0.0060(8) 0.0015(8) -0.0012(8)
C87 0.0224(9) 0.0257(10) 0.0215(9) -0.0009(8) -0.0032(8) 0.0003(8)
C88 0.0334(11) 0.0288(11) 0.0290(11) 0.0041(8) 0.0033(9) 0.0049(9)
C89 0.0422(13) 0.0263(11) 0.0415(13) 0.0049(9) -0.0013(10) 0.0078(9)
C90 0.0314(11) 0.0298(11) 0.0477(14) -0.0071(10) -0.0016(10) 0.0105(9)
C91 0.0256(10) 0.0365(11) 0.0332(11) -0.0091(9) 0.0048(9) -0.0001(9)
C92 0.0258(10) 0.0247(10) 0.0261(10) -0.0006(8) -0.0012(8) 0.0008(8)
C93 0.0196(9) 0.0221(9) 0.0210(9) -0.0003(7) -0.0001(7) 0.0057(7)
C94 0.0220(9) 0.0204(9) 0.0223(9) 0.0000(7) 0.0012(8) 0.0043(7)
C95 0.0283(10) 0.0280(10) 0.0209(10) -0.0012(8) -0.0012(8) 0.0088(8)
C96 0.0381(12) 0.0274(10) 0.0248(10) 0.0083(8) 0.0033(9) 0.0055(9)
C97 0.0370(12) 0.0273(10) 0.0336(11) 0.0049(9) -0.0012(9) -0.0051(9)
C98 0.0285(10) 0.0270(10) 0.0256(10) 0.0015(8) -0.0043(8) 0.0006(8)
C99 0.0230(9) 0.0222(9) 0.0201(9) 0.0072(7) -0.0018(7) 0.0038(7)
C100 0.0277(10) 0.0255(10) 0.0208(9) 0.0025(7) -0.0001(8) 0.0014(8)
C101 0.0301(11) 0.0275(10) 0.0269(10) 0.0057(8) -0.0064(8) -0.0032(8)
C102 0.0237(10) 0.0357(11) 0.0357(12) 0.0094(9) 0.0000(9) -0.0020(9)
C103 0.0286(11) 0.0358(11) 0.0320(11) 0.0021(9) 0.0084(9) 0.0033(9)
C104 0.0282(10) 0.0252(10) 0.0260(10) 0.0022(8) 0.0012(8) 0.0011(8)

loop_
_atom_type_symbol
_atom_type_description
_atom_type_scat_dispersion_real
_atom_type_scat_dispersion_imag
_atom_type_scat_source
C C 0.0181 0.0091 'International Tables Vol C Tables 4.2.6.8 and 6.1.1.4'
H H 0 0 'International Tables Vol C Tables 4.2.6.8 and 6.1.1.4'
B B 0.009 0.0039 'International Tables Vol C Tables 4.2.6.8 and 6.1.1.4'
N N 0.0311 0.018 'International Tables Vol C Tables 4.2.6.8 and 6.1.1.4'
Fe Fe -1.1336 3.1974 'International Tables Vol C Tables 4.2.6.8 and 6.1.1.4'

loop_
_geom_angle_atom_site_label_1
_geom_angle_atom_site_label_2
_geom_angle_atom_site_label_3
_geom_angle
N30 Fe1 N40 99.24(6)
N30 Fe1 N10 101.66(6)
N40 Fe1 N10 86.81(6)
N30 Fe1 N1 141.08(6)
N40 Fe1 N1 115.34(6)
N10 Fe1 N1 97.72(6)
N30 Fe1 N4 77.61(6)
N40 Fe1 N4 166.61(6)
N10 Fe1 N4 81.18(6)
N1 Fe1 N4 72.43(6)
N30 Fe1 N20 93.74(6)
N40 Fe1 N20 86.17(6)
N10 Fe1 N20 163.91(6)
N1 Fe1 N20 72.41(6)
N4 Fe1 N20 106.93(5)
C7 N1 C26 112.63(15)
C7 N1 C2 110.59(15)
C26 N1 C2 110.42(15)
C7 N1 Fe1 107.56(11)
C26 N1 Fe1 105.96(11)
C2 N1 Fe1 109.50(11)
N1 C2 C3 110.36(15)
N4 C3 C2 107.62(15)
C36 N4 C3 112.00(15)
C36 N4 C5 113.01(14)
C3 N4 C5 109.75(14)
C36 N4 Fe1 108.05(11)
C3 N4 Fe1 96.96(10)
C5 N4 Fe1 116.05(11)
N4 C5 C6 114.21(15)
C15 C6 C8 111.64(16)
C15 C6 C7 111.65(16)
C8 C6 C7 106.82(16)
C15 C6 C5 105.09(15)
C8 C6 C5 106.29(15)
C7 C6 C5 115.31(16)
N1 C7 C6 114.63(15)
C11 N10 C15 118.87(16)
C11 N10 Fe1 118.40(13)
C15 N10 Fe1 122.42(13)
N10 C11 C12 123.11(18)
C13 C12 C11 117.89(19)
C12 C13 C14 119.85(19)
C13 C14 C15 119.60(19)
N10 C15 C14 120.51(18)
N10 C15 C6 115.87(16)
C14 C15 C6 123.28(17)
C21 N20 C25 117.48(17)
C21 N20 Fe1 130.28(13)
C25 N20 Fe1 112.17(12)
N20 C21 C22 123.5(2)
C23 C22 C21 118.5(2)
C22 C23 C24 118.92(19)
C25 C24 C23 119.0(2)
N20 C25 C24 122.55(19)
N20 C25 C26 114.58(17)
C24 C25 C26 122.70(18)
N1 C26 C25 107.06(15)
C31 N30 C35 118.59(16)
C31 N30 Fe1 122.06(12)
C35 N30 Fe1 116.77(12)
N30 C31 C32 122.82(18)
C31 C32 C33 118.49(18)
C34 C33 C32 119.22(18)
C33 C34 C35 119.36(19)
N30 C35 C34 121.46(17)
N30 C35 C36 116.21(16)
C34 C35 C36 122.30(17)
N4 C36 C35 110.78(15)
C41 N40 Fe1 172.03(16)
N40 C41 C42 179.3(2)
C51 B50 C57 104.60(15)
C51 B50 C63 111.55(16)
C57 B50 C63 113.36(15)
C51 B50 C69 111.99(16)
C57 B50 C69 111.93(16)
C63 B50 C69 103.64(15)
C56 C51 C52 115.2(2)
C56 C51 B50 122.59(18)
C52 C51 B50 122.00(19)
C53 C52 C51 122.5(2)
C54 C53 C52 120.5(2)
C53 C54 C55 119.0(2)
C54 C55 C56 119.9(2)
C55 C56 C51 122.9(2)
C62 C57 C58 114.66(17)
C62 C57 B50 122.23(16)
C58 C57 B50 122.98(17)
C59 C58 C57 123.06(18)
C60 C59 C58 120.32(18)
C59 C60 C61 118.61(18)
C60 C61 C62 120.33(18)
C61 C62 C57 122.97(18)
C68 C63 C64 114.66(18)
C68 C63 B50 125.30(17)
C64 C63 B50 119.66(17)
C65 C64 C63 123.3(2)
C66 C65 C64 120.0(2)
C67 C66 C65 118.9(2)
C66 C67 C68 120.3(2)
C67 C68 C63 122.9(2)
C74 C69 C70 114.98(19)
C74 C69 B50 122.32(17)
C70 C69 B50 122.41(18)
C71 C70 C69 122.8(2)
C72 C71 C70 120.5(2)
C71 C72 C73 118.7(2)
C72 C73 C74 119.8(2)
C73 C74 C69 123.1(2)
C99 B80 C93 110.47(15)
C99 B80 C81 107.46(15)
C93 B80 C81 112.07(15)
C99 B80 C87 111.09(15)
C93 B80 C87 106.16(15)
C81 B80 C87 109.64(15)
C86 C81 C82 114.55(18)
C86 C81 B80 123.00(17)
C82 C81 B80 122.27(16)
C83 C82 C81 123.16(19)
C84 C83 C82 120.2(2)
C83 C84 C85 118.51(19)
C84 C85 C86 120.68(19)
C85 C86 C81 122.87(19)
C88 C87 C92 114.74(17)
C88 C87 B80 122.63(17)
C92 C87 B80 122.37(16)
C89 C88 C87 122.98(19)
C88 C89 C90 120.4(2)
C89 C90 C91 118.65(19)
C90 C91 C92 120.21(19)
C91 C92 C87 122.82(18)
C98 C93 C94 114.64(17)
C98 C93 B80 123.44(17)
C94 C93 B80 121.35(16)
C95 C94 C93 123.00(18)
C96 C95 C94 120.29(18)
C97 C96 C95 118.87(18)
C96 C97 C98 119.91(19)
C97 C98 C93 123.29(19)
C104 C99 C100 114.71(17)
C104 C99 B80 123.67(17)
C100 C99 B80 121.61(16)
C101 C100 C99 122.85(18)
C102 C101 C100 120.48(19)
C101 C102 C103 118.77(19)
C102 C103 C104 120.12(19)
C103 C104 C99 123.05(19)

loop_
_geom_bond_atom_site_label_1
_geom_bond_atom_site_label_2
_geom_bond_distance
Fe1 N30 2.1050(15)
Fe1 N40 2.1445(16)
Fe1 N10 2.1447(15)
Fe1 N1 2.1605(15)
Fe1 N4 2.2805(15)
Fe1 N20 2.2884(16)
N1 C7 1.478(2)
N1 C26 1.483(2)
N1 C2 1.502(2)
C2 C3 1.526(3)
C3 N4 1.472(2)
N4 C36 1.472(2)
N4 C5 1.483(2)
C5 C6 1.560(3)
C6 C15 1.521(3)
C6 C8 1.537(2)
C6 C7 1.558(3)
N10 C11 1.347(2)
N10 C15 1.352(2)
C11 C12 1.377(3)
C12 C13 1.376(3)
C13 C14 1.380(3)
C14 C15 1.389(3)
N20 C21 1.340(2)
N20 C25 1.347(3)
C21 C22 1.380(3)
C22 C23 1.378(3)
C23 C24 1.389(3)
C24 C25 1.380(3)
C25 C26 1.512(3)
N30 C31 1.348(2)
N30 C35 1.349(2)
C31 C32 1.376(3)
C32 C33 1.386(3)
C33 C34 1.383(3)
C34 C35 1.386(3)
C35 C36 1.504(2)
N40 C41 1.144(2)
C41 C42 1.449(3)
B50 C51 1.642(3)
B50 C57 1.643(3)
B50 C63 1.646(3)
B50 C69 1.649(3)
C51 C56 1.396(3)
C51 C52 1.405(3)
C52 C53 1.387(3)
C53 C54 1.380(4)
C54 C55 1.382(4)
C55 C56 1.394(3)
C57 C62 1.404(3)
C57 C58 1.405(3)
C58 C59 1.389(3)
C59 C60 1.384(3)
C60 C61 1.386(3)
C61 C62 1.390(3)
C63 C68 1.395(3)
C63 C64 1.403(3)
C64 C65 1.386(3)
C65 C66 1.381(3)
C66 C67 1.379(3)
C67 C68 1.394(3)
C69 C74 1.397(3)
C69 C70 1.398(3)
C70 C71 1.387(3)
C71 C72 1.382(4)
C72 C73 1.382(3)
C73 C74 1.394(3)
B80 C99 1.647(3)
B80 C93 1.652(3)
B80 C81 1.652(3)
B80 C87 1.654(3)
C81 C86 1.398(3)
C81 C82 1.406(3)
C82 C83 1.394(3)
C83 C84 1.380(3)
C84 C85 1.382(3)
C85 C86 1.393(3)
C87 C88 1.407(3)
C87 C92 1.408(3)
C88 C89 1.384(3)
C89 C90 1.387(3)
C90 C91 1.388(3)
C91 C92 1.391(3)
C93 C98 1.403(3)
C93 C94 1.406(3)
C94 C95 1.389(3)
C95 C96 1.386(3)
C96 C97 1.386(3)
C97 C98 1.393(3)
C99 C104 1.405(3)
C99 C100 1.407(3)
C100 C101 1.390(3)
C101 C102 1.380(3)
C102 C103 1.390(3)
C103 C104 1.390(3)
